data_1101144
loop_
_publ_author_name
'Achim M\"uller'
'Christian Beugholt'
'Paul K\"ogerler'
'Hartmut B\"ogge'
'Sergey Bud'ko'
'Marshall Luban'

_publ_contact_author_address
;     Fakult\"at f. Chemie
      Universit\"at Bielefeld
      33501 Bielefeld
      Germany
;
_publ_contact_author_email a.mueller@uni-bielefeld.de
_publ_contact_author_fax '49 521 106 6003'
_publ_contact_author_name 'Prof. Dr. A. M\"uller'
_publ_contact_author_phone '49 521 106 6153'
_publ_section_title
;
[MoV12O30(\m2-OH)10H2{NiII(H2O)3}4], a Highly Symmetrical \e-Keggin Unit
Capped with Four NiII Centers: Synthesis and Magnetism
;
_journal_name_full 'Inorganic Chemistry'
_journal_page_first 5176
_journal_page_last 5177
_journal_paper_doi 10.1021/ic0005285
_journal_volume 39
_journal_year 2000
_chemical_formula_sum 'H64 Mo12 Ni4 O66'
_chemical_formula_weight 2506.63
_space_group_IT_number 12
_symmetry_cell_setting monoclinic
_symmetry_space_group_name_Hall '-C 2y'
_symmetry_space_group_name_H-M 'C 1 2/m 1'
_cell_angle_alpha 90.00
_cell_angle_beta 111.1430(10)
_cell_angle_gamma 90.00
_cell_formula_units_Z 4
_cell_length_a 29.7553(15)
_cell_length_b 18.0498(9)
_cell_length_c 12.2258(6)
_cell_measurement_temperature 183(2)
_cell_volume 6124.2(5)
_diffrn_ambient_temperature 183(2)
_exptl_crystal_density_diffrn 2.719
_cod_depositor_comments
;
 Correcting the _chemical_formula_sum data item value by changing it from
 'H64 I4 M N O78' to 'H64 Mo12 Ni4 O66'.

 Antanas Vaitkus,
 2017-09-22
;
_cod_original_sg_symbol_H-M 'C 2/m'
_cod_original_formula_sum 'H64 MO12 NI4 O66'
_cod_database_code 1101144

loop_
_symmetry_equiv_pos_as_xyz
'x, y, z'
'-x, y, -z'
'x+1/2, y+1/2, z'
'-x+1/2, y+1/2, -z'
'-x, -y, -z'
'x, -y, z'
'-x+1/2, -y+1/2, -z'
'x+1/2, -y+1/2, z'

loop_
_atom_site_label
_atom_site_type_symbol
_atom_site_fract_x
_atom_site_fract_y
_atom_site_fract_z
_atom_site_U_iso_or_equiv
_atom_site_adp_type
_atom_site_occupancy
_atom_site_symmetry_multiplicity
_atom_site_calc_flag
_atom_site_refinement_flags
_atom_site_disorder_assembly
_atom_site_disorder_group
Mo1 Mo 0.278345(15) 0.42841(2) 1.04048(4) 0.02824(12) Uani 1 1 d . . .
Mo2 Mo 0.174249(15) 0.33512(2) 0.99910(3) 0.02665(11) Uani 1 1 d . . .
Mo3 Mo 0.264600(15) 0.33116(2) 1.26450(4) 0.02964(12) Uani 1 1 d . . .
Mo4 Mo 0.094472(14) 0.40491(2) 0.96452(3) 0.02197(11) Uani 1 1 d . . .
Mo5 Mo 0.253447(15) 0.40405(2) 1.44414(4) 0.03034(12) Uani 1 1 d . . .
Mo6 Mo 0.07910(2) 0.5000 1.18393(5) 0.02422(14) Uani 1 2 d S . .
Mo7 Mo 0.15047(3) 0.5000 1.40442(6) 0.03299(16) Uani 1 2 d S . .
Ni1 Ni 0.16638(3) 0.5000 0.81193(7) 0.02639(19) Uani 1 2 d S . .
Ni2 Ni 0.34138(3) 0.5000 1.34299(8) 0.0367(2) Uani 1 2 d S . .
Ni3 Ni 0.13903(2) 0.31703(4) 1.25965(5) 0.02745(15) Uani 1 1 d . . .
O1 O 0.23349(18) 0.5000 0.9370(4) 0.0282(10) Uani 1 2 d S . .
O2 O 0.22548(13) 0.40574(19) 1.1184(3) 0.0293(7) Uani 1 1 d . . .
O3 O 0.30834(17) 0.5000 1.1656(4) 0.0309(11) Uani 1 2 d S . .
O4 O 0.23140(13) 0.3463(2) 0.9334(3) 0.0310(7) Uani 1 1 d . . .
O5 O 0.30893(14) 0.3488(2) 1.1710(3) 0.0352(8) Uani 1 1 d . . .
O6 O 0.31957(15) 0.4104(2) 0.9775(4) 0.0418(9) Uani 1 1 d . . .
O7 O 0.13383(12) 0.34201(18) 1.0938(3) 0.0254(7) Uani 1 1 d . . .
O8 O 0.14558(12) 0.42090(19) 0.9027(3) 0.0265(7) Uani 1 1 d . . .
O9 O 0.21963(12) 0.2646(2) 1.1306(3) 0.0304(7) Uani 1 1 d . . .
O10 O 0.15178(14) 0.2610(2) 0.9085(3) 0.0374(8) Uani 1 1 d . . .
O11 O 0.21101(12) 0.34125(19) 1.3217(3) 0.0277(7) Uani 1 1 d . . .
O12 O 0.29573(13) 0.4180(2) 1.3557(3) 0.0324(8) Uani 1 1 d . . .
O13 O 0.29659(14) 0.2571(2) 1.3379(3) 0.0369(8) Uani 1 1 d . . .
O14 O 0.12208(18) 0.5000 1.0764(4) 0.0264(10) Uani 1 2 d S . .
O15 O 0.04998(12) 0.41953(19) 1.0632(3) 0.0273(7) Uani 1 1 d . . .
O16 O 0.06326(16) 0.5000 0.8665(4) 0.0234(9) Uani 1 2 d S . .
O17 O 0.05366(13) 0.3487(2) 0.8683(3) 0.0331(8) Uani 1 1 d . . .
O18 O 0.21192(19) 0.5000 1.3378(4) 0.0294(10) Uani 1 2 d S . .
O19 O 0.28353(18) 0.5000 1.5311(4) 0.0304(10) Uani 1 2 d S . .
O20 O 0.19643(13) 0.4217(2) 1.4946(3) 0.0305(7) Uani 1 1 d . . .
O21 O 0.28410(14) 0.3468(2) 1.5565(3) 0.0377(9) Uani 1 1 d . . .
O22 O 0.12169(12) 0.4248(2) 1.2832(3) 0.0279(7) Uani 1 1 d . . .
O23 O 0.03101(18) 0.5000 1.2302(4) 0.0316(11) Uani 1 2 d S . .
O24 O 0.11413(19) 0.5000 1.4824(4) 0.0333(11) Uani 1 2 d S . .
O25 O 0.18691(15) 0.4162(2) 0.7221(3) 0.0386(9) Uani 1 1 d . . .
O26 O 0.0980(2) 0.5000 0.6902(5) 0.0492(15) Uani 1 2 d S . .
O27 O 0.3738(2) 0.5000 1.5255(5) 0.0504(16) Uani 1 2 d S . .
O28 O 0.38781(16) 0.4186(3) 1.3320(4) 0.0577(12) Uani 1 1 d . . .
O29 O 0.15686(14) 0.2088(2) 1.2293(3) 0.0368(8) Uani 1 1 d . . .
O30 O 0.06603(13) 0.2932(2) 1.1977(3) 0.0427(9) Uani 1 1 d . . .
O31 O 0.14188(15) 0.2840(2) 1.4238(3) 0.0428(9) Uani 1 1 d . . .
OW1A O 0.4064(6) 0.3513(9) 1.5807(14) 0.087(4) Uiso 0.50 1 d P . .
OW1B O 0.4081(8) 0.3364(12) 1.5380(19) 0.122(7) Uiso 0.50 1 d P . .
OW2A O 0.0952(8) 0.3311(13) 0.6312(19) 0.132(7) Uani 0.50 1 d P . .
OW2B O 0.1035(6) 0.3459(8) 0.5736(13) 0.080(4) Uani 0.50 1 d P . .
OW3A O 0.0214(7) 0.3922(12) 1.4044(18) 0.135(6) Uiso 0.50 1 d P . .
OW3B O 0.0315(7) 0.3417(11) 1.3794(15) 0.110(5) Uiso 0.50 1 d P . .
OW4A O 0.0684(12) 0.2313(17) 0.693(3) 0.182(11) Uiso 0.50 1 d P . .
OW4B O 0.0452(12) 0.2561(17) 0.670(3) 0.167(10) Uiso 0.50 1 d P . .
OW5A O 0.3400(13) 0.5000 1.784(3) 0.164(11) Uiso 0.50 2 d SP . .
OW5B O 0.2731(7) 0.5000 1.7388(15) 0.081(5) Uiso 0.50 2 d SP . .
OW6A O 0.081(2) 0.0000 0.879(5) 0.26(2) Uiso 0.50 2 d SP . .
OW6B O 0.0453(16) 0.0000 0.770(4) 0.198(15) Uiso 0.50 2 d SP . .
OW7A O 0.070(3) 0.141(4) 1.116(6) 0.46(4) Uiso 0.50 1 d P . .
OW7B O 0.0694(8) 0.1562(13) 0.8757(19) 0.157(8) Uiso 0.50 1 d P . .
OW8A O 0.4827(10) 0.2526(18) 1.660(2) 0.203(11) Uiso 0.50 1 d P . .
OW8B O 0.489(3) 0.345(4) 1.543(6) 0.42(4) Uiso 0.50 1 d P . .

loop_
_atom_site_aniso_label
_atom_site_aniso_U_11
_atom_site_aniso_U_22
_atom_site_aniso_U_33
_atom_site_aniso_U_23
_atom_site_aniso_U_13
_atom_site_aniso_U_12
Mo1 0.0247(2) 0.0317(2) 0.0274(2) 0.00031(16) 0.00822(17) 0.00258(16)
Mo2 0.0262(2) 0.0297(2) 0.0238(2) 0.00215(15) 0.00877(17) 0.00718(16)
Mo3 0.0237(2) 0.0332(2) 0.0282(2) 0.00528(16) 0.00484(17) 0.00621(16)
Mo4 0.0206(2) 0.0247(2) 0.01859(19) 0.00009(14) 0.00463(16) 0.00146(14)
Mo5 0.0241(2) 0.0319(2) 0.0266(2) 0.00622(16) -0.00101(17) 0.00055(17)
Mo6 0.0258(3) 0.0260(3) 0.0220(3) 0.000 0.0099(2) 0.000
Mo7 0.0412(4) 0.0289(3) 0.0377(3) 0.000 0.0249(3) 0.000
Ni1 0.0276(4) 0.0304(4) 0.0215(4) 0.000 0.0091(3) 0.000
Ni2 0.0224(5) 0.0534(6) 0.0292(5) 0.000 0.0030(4) 0.000
Ni3 0.0258(3) 0.0299(3) 0.0234(3) 0.0051(2) 0.0051(2) -0.0008(2)
O1 0.029(3) 0.031(3) 0.022(2) 0.000 0.0072(19) 0.000
O2 0.0308(18) 0.0317(18) 0.0260(17) -0.0010(13) 0.0108(15) 0.0031(14)
O3 0.020(2) 0.039(3) 0.030(2) 0.000 0.0047(19) 0.000
O4 0.0291(18) 0.0334(18) 0.0317(18) -0.0015(14) 0.0124(15) 0.0048(15)
O5 0.036(2) 0.0364(19) 0.0334(19) -0.0004(15) 0.0131(16) 0.0067(16)
O6 0.043(2) 0.044(2) 0.043(2) 0.0027(18) 0.0209(18) 0.0066(18)
O7 0.0244(17) 0.0265(16) 0.0244(16) 0.0041(13) 0.0078(13) 0.0050(13)
O8 0.0225(17) 0.0328(17) 0.0233(16) 0.0003(13) 0.0072(13) 0.0066(13)
O9 0.0284(18) 0.0333(19) 0.0272(17) -0.0008(14) 0.0071(14) 0.0029(14)
O10 0.039(2) 0.0329(19) 0.038(2) -0.0052(15) 0.0115(17) 0.0055(16)
O11 0.0258(17) 0.0300(17) 0.0252(16) 0.0017(13) 0.0065(14) 0.0016(14)
O12 0.0294(19) 0.0371(19) 0.0257(17) 0.0013(14) 0.0039(14) 0.0065(15)
O13 0.038(2) 0.038(2) 0.0326(19) 0.0024(15) 0.0096(16) 0.0121(17)
O14 0.030(2) 0.028(2) 0.019(2) 0.000 0.0061(19) 0.000
O15 0.0256(17) 0.0303(17) 0.0245(16) 0.0024(13) 0.0072(14) 0.0031(14)
O16 0.018(2) 0.028(2) 0.022(2) 0.000 0.0043(18) 0.000
O17 0.0307(19) 0.0351(19) 0.0284(18) -0.0051(15) 0.0045(15) 0.0010(15)
O18 0.036(3) 0.030(2) 0.020(2) 0.000 0.008(2) 0.000
O19 0.029(3) 0.035(3) 0.023(2) 0.000 0.005(2) 0.000
O20 0.0280(18) 0.0374(19) 0.0220(16) 0.0017(14) 0.0041(14) 0.0032(15)
O21 0.034(2) 0.040(2) 0.0299(18) 0.0062(15) 0.0007(15) 0.0064(16)
O22 0.0226(17) 0.0374(19) 0.0216(16) 0.0036(14) 0.0054(13) 0.0029(14)
O23 0.026(2) 0.039(3) 0.030(2) 0.000 0.010(2) 0.000
O24 0.037(3) 0.042(3) 0.023(2) 0.000 0.013(2) 0.000
O25 0.053(2) 0.037(2) 0.0304(18) -0.0013(15) 0.0206(18) 0.0098(18)
O26 0.033(3) 0.087(5) 0.026(3) 0.000 0.008(2) 0.000
O27 0.024(3) 0.085(5) 0.030(3) 0.000 -0.006(2) 0.000
O28 0.034(2) 0.082(3) 0.056(3) 0.004(2) 0.014(2) 0.018(2)
O29 0.042(2) 0.0263(17) 0.038(2) 0.0038(15) 0.0095(17) 0.0005(16)
O30 0.0282(19) 0.046(2) 0.045(2) 0.0144(18) 0.0024(17) -0.0072(17)
O31 0.041(2) 0.054(2) 0.0300(19) 0.0112(17) 0.0085(16) -0.0037(19)
OW2A 0.109(14) 0.17(2) 0.121(16) 0.015(14) 0.042(12) -0.023(13)
OW2B 0.098(10) 0.071(8) 0.074(8) 0.003(6) 0.034(8) -0.030(7)

loop_
_geom_bond_atom_site_label_1
_geom_bond_atom_site_label_2
_geom_bond_distance
_geom_bond_site_symmetry_2
_geom_bond_publ_flag
Mo1 O6 1.699(4) . ?
Mo1 O3 1.955(4) . ?
Mo1 O1 1.958(4) . ?
Mo1 O5 2.095(4) . ?
Mo1 O4 2.132(4) . ?
Mo1 O2 2.152(4) . ?
Mo1 Mo1 2.5843(9) 6_565 ?
Mo2 O10 1.712(4) . ?
Mo2 O8 1.947(3) . ?
Mo2 O7 1.951(3) . ?
Mo2 O9 2.113(3) . ?
Mo2 O2 2.115(4) . ?
Mo2 O4 2.136(4) . ?
Mo2 Mo4 2.5839(6) . ?
Mo3 O13 1.698(4) . ?
Mo3 O12 1.952(4) . ?
Mo3 O11 1.967(3) . ?
Mo3 O5 2.058(4) . ?
Mo3 O9 2.082(3) . ?
Mo3 O2 2.204(3) . ?
Mo3 Mo5 2.6815(7) . ?
Mo4 O17 1.691(3) . ?
Mo4 O8 1.949(3) . ?
Mo4 O7 1.955(3) . ?
Mo4 O15 2.105(3) . ?
Mo4 O16 2.107(3) . ?
Mo4 O14 2.164(3) . ?
Mo5 O21 1.698(4) . ?
Mo5 O11 1.938(3) . ?
Mo5 O12 1.948(4) . ?
Mo5 O20 2.029(4) . ?
Mo5 O19 2.060(3) . ?
Mo5 O18 2.249(3) . ?
Mo6 O23 1.718(5) . ?
Mo6 O22 1.952(3) 6_565 ?
Mo6 O22 1.952(3) . ?
Mo6 O15 2.029(3) . ?
Mo6 O15 2.029(3) 6_565 ?
Mo6 O14 2.139(5) . ?
Mo6 Mo7 2.7652(9) . ?
Mo7 O24 1.680(5) . ?
Mo7 O22 1.964(3) . ?
Mo7 O22 1.964(3) 6_565 ?
Mo7 O20 1.999(3) 6_565 ?
Mo7 O20 1.999(3) . ?
Mo7 O18 2.254(5) . ?
Ni1 O1 2.031(5) . ?
Ni1 O8 2.036(3) 6_565 ?
Ni1 O8 2.036(3) . ?
Ni1 O26 2.043(6) . ?
Ni1 O25 2.086(4) 6_565 ?
Ni1 O25 2.086(4) . ?
Ni2 O3 2.033(5) . ?
Ni2 O12 2.053(4) . ?
Ni2 O12 2.053(4) 6_565 ?
Ni2 O28 2.054(5) 6_565 ?
Ni2 O28 2.054(5) . ?
Ni2 O27 2.088(5) . ?
Ni3 O7 2.028(3) . ?
Ni3 O11 2.045(3) . ?
Ni3 O22 2.059(4) . ?
Ni3 O31 2.065(4) . ?
Ni3 O30 2.071(4) . ?
Ni3 O29 2.093(4) . ?
O1 Mo1 1.958(4) 6_565 ?
O3 Mo1 1.955(4) 6_565 ?
O14 Mo4 2.164(3) 6_565 ?
O16 Mo4 2.107(3) 6_565 ?
O18 Mo5 2.249(3) 6_565 ?
O19 Mo5 2.060(3) 6_565 ?
OW1A OW1B 0.61(2) . ?
OW2A OW2B 0.868(19) . ?
OW3A OW3B 1.04(2) . ?
OW4A OW4B 0.79(4) . ?
OW4B OW8A 1.82(4) 8_454 ?
OW6A OW6B 1.37(6) . ?
OW8A OW4B 1.82(4) 8_556 ?
OW8B OW8B 1.44(12) 2_658 ?
